data_4510984
loop_
_publ_author_name
'Zhang, Gao'
'Yao, Shi-Yan'
'Guo, Dong-Wei'
'Tian, Yun-Qi'

_publ_section_title
;
 Noncentrosymmetric and Homochiral Metal&#x2212;Organic Frameworks of
 (S)-2-(1H-Imidazole1-yl) Propionic Acid
;
_journal_issue 5
_journal_name_full 'Crystal Growth &amp; Design'
_journal_page_first 2355
_journal_paper_doi 10.1021/cg1001368
_journal_volume 10
_journal_year 2010
_chemical_absolute_configuration rm
_chemical_formula_moiety Cu(C6H7N2O2)2
_chemical_formula_sum 'C12 H14 Cu N4 O4'
_chemical_formula_weight 341.81
_chemical_name_common 'copper 2-(1H-imidazole-yl) propinate'
_chemical_name_systematic
; 
 ? 
;
_space_group_IT_number 4
_symmetry_cell_setting monoclinic
_symmetry_space_group_name_Hall 'P 2yb'
_symmetry_space_group_name_H-M 'P 1 21 1'
_atom_sites_solution_hydrogens geom
_atom_sites_solution_primary direct
_atom_sites_solution_secondary difmap
_audit_creation_method SHELXL-97
_cell_angle_alpha 90.00
_cell_angle_beta 92.735(2)
_cell_angle_gamma 90.00
_cell_formula_units_Z 2
_cell_length_a 7.6566(12)
_cell_length_b 10.0243(16)
_cell_length_c 9.2447(14)
_cell_measurement_temperature 293(2)
_cell_measurement_theta_max none
_cell_measurement_theta_min none
_cell_volume 708.74(19)
_computing_cell_refinement 'Bruker SAINT'
_computing_data_collection 'Bruker SMART'
_computing_data_reduction 'Bruker SAINT'
_computing_molecular_graphics 'Bruker SHELXTL'
_computing_publication_material 'Bruker SHELXTL'
_computing_structure_refinement 'SHELXL-97 (Sheldrick, 1997)'
_computing_structure_solution 'SHELXS-97 (Sheldrick, 1990)'
_diffrn_ambient_temperature 293(2)
_diffrn_measured_fraction_theta_full 0.995
_diffrn_measured_fraction_theta_max 0.995
_diffrn_measurement_device_type 'Bruker SMART CCD area detector'
_diffrn_measurement_method 'phi and omega scans'
_diffrn_radiation_monochromator graphite
_diffrn_radiation_source 'fine-focus sealed tube'
_diffrn_radiation_type MoK\a
_diffrn_radiation_wavelength 0.71073
_diffrn_reflns_av_R_equivalents 0.0205
_diffrn_reflns_av_sigmaI/netI 0.0471
_diffrn_reflns_limit_h_max 4
_diffrn_reflns_limit_h_min -9
_diffrn_reflns_limit_k_max 11
_diffrn_reflns_limit_k_min -11
_diffrn_reflns_limit_l_max 10
_diffrn_reflns_limit_l_min -10
_diffrn_reflns_number 3538
_diffrn_reflns_theta_full 25.00
_diffrn_reflns_theta_max 25.00
_diffrn_reflns_theta_min 2.21
_diffrn_standards_decay_% 0
_exptl_absorpt_coefficient_mu 1.562
_exptl_absorpt_correction_T_max 0.7453
_exptl_absorpt_correction_T_min 0.4542
_exptl_absorpt_correction_type 'empirical used sadabs'
_exptl_crystal_colour blue
_exptl_crystal_density_diffrn 1.602
_exptl_crystal_density_method 'not measured'
_exptl_crystal_description block
_exptl_crystal_F_000 350
_exptl_crystal_size_max 0.60
_exptl_crystal_size_mid 0.40
_exptl_crystal_size_min 0.20
_refine_diff_density_max 0.342
_refine_diff_density_min -0.319
_refine_diff_density_rms 0.058
_refine_ls_abs_structure_details 'Flack H D (1983), Acta Cryst. A39, 876-881'
_refine_ls_abs_structure_Flack 0.01(2)
_refine_ls_extinction_method none
_refine_ls_goodness_of_fit_ref 1.026
_refine_ls_hydrogen_treatment constr
_refine_ls_matrix_type full
_refine_ls_number_parameters 190
_refine_ls_number_reflns 2408
_refine_ls_number_restraints 1
_refine_ls_restrained_S_all 1.025
_refine_ls_R_factor_all 0.0429
_refine_ls_R_factor_gt 0.0354
_refine_ls_shift/su_max 0.000
_refine_ls_shift/su_mean 0.000
_refine_ls_structure_factor_coef Fsqd
_refine_ls_weighting_details 'calc w=1/[\s^2^(Fo^2^)+(0.0360P)^2^+0.0000P] where P=(Fo^2^+2Fc^2^)/3'
_refine_ls_weighting_scheme calc
_refine_ls_wR_factor_gt 0.0757
_refine_ls_wR_factor_ref 0.0795
_reflns_number_gt 2109
_reflns_number_total 2408
_reflns_threshold_expression >2sigma(I)
_cod_data_source_file 2.CIF
_cod_data_source_block 2
_cod_original_sg_symbol_H-M P2(1)
_cod_database_code 4510984

loop_
_symmetry_equiv_pos_as_xyz
'x, y, z'
'-x, y+1/2, -z'

loop_
_atom_site_label
_atom_site_type_symbol
_atom_site_fract_x
_atom_site_fract_y
_atom_site_fract_z
_atom_site_U_iso_or_equiv
_atom_site_adp_type
_atom_site_occupancy
_atom_site_symmetry_multiplicity
_atom_site_calc_flag
_atom_site_refinement_flags
Cu1 Cu -0.75959(7) -0.04883(13) -0.75529(6) 0.03016(15) Uani 1 1 d .
O1 O -0.8781(5) -0.0726(5) -0.4855(4) 0.0506(12) Uani 1 1 d .
O2 O -0.7500(4) 0.0885(3) -0.6045(3) 0.0368(9) Uani 1 1 d .
O3 O -1.2437(4) 0.3129(3) -1.0941(3) 0.0335(8) Uani 1 1 d .
O4 O -1.3630(4) 0.4677(5) -0.9558(3) 0.0425(9) Uani 1 1 d .
N1 N -0.4668(5) 0.3759(4) -0.3250(4) 0.0343(10) Uani 1 1 d .
N2 N -0.6903(5) 0.2401(4) -0.3618(4) 0.0303(9) Uani 1 1 d .
N3 N -0.9878(5) 0.0170(4) -0.8355(4) 0.0344(10) Uani 1 1 d .
N4 N -1.2306(5) 0.1307(4) -0.8779(4) 0.0370(10) Uani 1 1 d .
C1 C -0.5883(5) 0.4348(8) -0.4173(5) 0.0346(13) Uani 1 1 d .
H1A H -0.5769 0.5189 -0.4582 0.042 Uiso 1 1 calc R
C2 C -0.5331(6) 0.2577(5) -0.2940(5) 0.0338(12) Uani 1 1 d .
H2A H -0.4779 0.1952 -0.2331 0.041 Uiso 1 1 calc R
C3 C -0.7272(6) 0.3536(5) -0.4404(5) 0.0361(12) Uani 1 1 d .
H3A H -0.8275 0.3709 -0.4980 0.043 Uiso 1 1 calc R
C4 C -0.7985(6) 0.1185(4) -0.3509(5) 0.0331(11) Uani 1 1 d .
H4A H -0.7433 0.0618 -0.2754 0.040 Uiso 1 1 calc R
C5 C -0.9809(7) 0.1535(5) -0.3039(6) 0.0578(16) Uani 1 1 d .
H5A H -0.9717 0.2044 -0.2159 0.087 Uiso 1 1 calc R
H5B H -1.0451 0.0730 -0.2879 0.087 Uiso 1 1 calc R
H5C H -1.0408 0.2051 -0.3783 0.087 Uiso 1 1 calc R
C6 C -0.8104(6) 0.0372(5) -0.4909(6) 0.0371(14) Uani 1 1 d .
C7 C -1.0926(5) -0.0466(9) -0.9377(4) 0.0415(11) Uani 1 1 d .
H7A H -1.0644 -0.1262 -0.9828 0.050 Uiso 1 1 calc R
C8 C -1.0776(6) 0.1261(5) -0.8027(5) 0.0362(12) Uani 1 1 d .
H8A H -1.0388 0.1904 -0.7362 0.043 Uiso 1 1 calc R
C9 C -1.2414(7) 0.0213(5) -0.9641(5) 0.0451(13) Uani 1 1 d .
H9A H -1.3334 -0.0019 -1.0285 0.054 Uiso 1 1 calc R
C10 C -1.3646(6) 0.2365(5) -0.8787(5) 0.0412(12) Uani 1 1 d .
H10A H -1.4700 0.1959 -0.9240 0.049 Uiso 1 1 calc R
C11 C -1.4148(8) 0.2786(6) -0.7344(6) 0.0697(18) Uani 1 1 d .
H11A H -1.4421 0.2015 -0.6782 0.105 Uiso 1 1 calc R
H11D H -1.5155 0.3356 -0.7438 0.105 Uiso 1 1 calc R
H11B H -1.3197 0.3263 -0.6869 0.105 Uiso 1 1 calc R
C12 C -1.3167(6) 0.3520(5) -0.9814(5) 0.0304(11) Uani 1 1 d .

loop_
_atom_site_aniso_label
_atom_site_aniso_U_11
_atom_site_aniso_U_22
_atom_site_aniso_U_33
_atom_site_aniso_U_23
_atom_site_aniso_U_13
_atom_site_aniso_U_12
Cu1 0.0323(3) 0.0312(2) 0.0266(2) -0.0020(2) -0.00213(17) 0.0015(3)
O1 0.045(2) 0.049(3) 0.057(2) -0.011(2) 0.0002(17) -0.021(2)
O2 0.039(2) 0.041(2) 0.0294(19) -0.0090(17) -0.0039(16) -0.0016(16)
O3 0.0353(18) 0.039(2) 0.0267(17) 0.0059(16) 0.0033(14) 0.0003(15)
O4 0.0469(18) 0.035(2) 0.0456(17) 0.008(2) -0.0004(14) 0.004(2)
N1 0.036(2) 0.037(3) 0.029(2) -0.0020(18) -0.0035(18) -0.0017(19)
N2 0.035(2) 0.029(2) 0.0263(19) -0.0043(16) -0.0043(16) -0.0026(17)
N3 0.036(2) 0.034(2) 0.033(2) -0.0014(18) -0.0056(18) 0.0025(19)
N4 0.030(2) 0.043(3) 0.038(2) 0.0136(19) 0.0026(18) 0.0040(19)
C1 0.035(2) 0.029(4) 0.039(2) 0.000(3) -0.0032(19) -0.002(3)
C2 0.038(3) 0.034(3) 0.030(2) 0.000(2) -0.004(2) -0.003(2)
C3 0.030(3) 0.038(3) 0.039(3) -0.005(2) -0.007(2) 0.004(2)
C4 0.042(3) 0.026(2) 0.031(2) -0.0012(19) -0.002(2) -0.003(2)
C5 0.071(4) 0.041(3) 0.065(4) -0.007(3) 0.039(3) -0.011(3)
C6 0.028(3) 0.041(4) 0.041(3) -0.016(3) -0.013(3) 0.004(2)
C7 0.041(2) 0.034(3) 0.048(2) -0.004(4) -0.011(2) -0.004(4)
C8 0.043(3) 0.036(3) 0.029(3) 0.001(2) 0.001(2) -0.004(2)
C9 0.042(3) 0.042(3) 0.050(3) 0.002(3) -0.012(2) -0.005(2)
C10 0.040(3) 0.040(3) 0.045(3) 0.010(2) 0.008(2) 0.007(2)
C11 0.099(5) 0.049(4) 0.065(4) 0.009(3) 0.048(3) 0.012(3)
C12 0.020(2) 0.040(3) 0.032(3) 0.004(2) -0.001(2) 0.000(2)

loop_
_atom_type_symbol
_atom_type_description
_atom_type_scat_dispersion_real
_atom_type_scat_dispersion_imag
_atom_type_scat_source
C C 0.0033 0.0016 'International Tables Vol C Tables 4.2.6.8 and 6.1.1.4'
H H 0.0000 0.0000 'International Tables Vol C Tables 4.2.6.8 and 6.1.1.4'
N N 0.0061 0.0033 'International Tables Vol C Tables 4.2.6.8 and 6.1.1.4'
O O 0.0106 0.0060 'International Tables Vol C Tables 4.2.6.8 and 6.1.1.4'
Cu Cu 0.3201 1.2651 'International Tables Vol C Tables 4.2.6.8 and 6.1.1.4'

loop_
_geom_angle_atom_site_label_1
_geom_angle_atom_site_label_2
_geom_angle_atom_site_label_3
_geom_angle
_geom_angle_site_symmetry_1
_geom_angle_site_symmetry_3
O2 Cu1 O3 177.11(14) . 2_343
O2 Cu1 N3 91.99(15) . .
O3 Cu1 N3 90.63(13) 2_343 .
O2 Cu1 N1 89.92(14) . 2_444
O3 Cu1 N1 87.50(15) 2_343 2_444
N3 Cu1 N1 177.3(2) . 2_444
C6 O2 Cu1 107.5(3) . .
C12 O3 Cu1 112.6(3) . 2_353
C2 N1 C1 105.4(4) . .
C2 N1 Cu1 126.2(3) . 2_454
C1 N1 Cu1 128.4(4) . 2_454
C2 N2 C3 107.2(4) . .
C2 N2 C4 124.7(4) . .
C3 N2 C4 128.1(4) . .
C8 N3 C7 104.3(5) . .
C8 N3 Cu1 130.1(3) . .
C7 N3 Cu1 125.5(4) . .
C8 N4 C9 107.8(4) . .
C8 N4 C10 128.4(4) . .
C9 N4 C10 123.7(4) . .
C3 C1 N1 110.3(6) . .
N1 C2 N2 111.2(4) . .
C1 C3 N2 106.0(4) . .
N2 C4 C5 110.7(4) . .
N2 C4 C6 113.1(4) . .
C5 C4 C6 110.2(4) . .
O1 C6 O2 124.7(5) . .
O1 C6 C4 117.0(6) . .
O2 C6 C4 118.3(5) . .
C9 C7 N3 110.7(7) . .
N4 C8 N3 111.1(4) . .
C7 C9 N4 106.0(5) . .
C11 C10 N4 114.5(4) . .
C11 C10 C12 114.9(4) . .
N4 C10 C12 110.8(4) . .
O4 C12 O3 126.0(5) . .
O4 C12 C10 120.2(4) . .
O3 C12 C10 113.5(4) . .

loop_
_geom_bond_atom_site_label_1
_geom_bond_atom_site_label_2
_geom_bond_distance
_geom_bond_site_symmetry_2
Cu1 O2 1.958(3) .
Cu1 O3 1.966(3) 2_343
Cu1 N3 1.979(4) .
Cu1 N1 2.000(4) 2_444
O1 C6 1.219(7) .
O2 C6 1.275(6) .
O3 C12 1.268(5) .
O3 Cu1 1.966(3) 2_353
O4 C12 1.239(7) .
N1 C2 1.326(6) .
N1 C1 1.367(6) .
N1 Cu1 2.000(4) 2_454
N2 C2 1.342(5) .
N2 C3 1.373(6) .
N2 C4 1.480(6) .
N3 C8 1.334(6) .
N3 C7 1.368(6) .
N4 C8 1.333(5) .
N4 C9 1.356(6) .
N4 C10 1.476(6) .
C1 C3 1.348(7) .
C4 C5 1.523(6) .
C4 C6 1.529(7) .
C7 C9 1.340(8) .
C10 C11 1.467(6) .
C10 C12 1.553(6) .
